data_7706794
loop_
_publ_author_name
'Yang, Ya'
'Zhang, Bingbing'
'Wu, Xiaowen'
'Wu, Kui'

_publ_section_title
;
 A series of M<sub>3</sub>PS<sub>4</sub> (M = Ag, Cu and Ag/Cu)
 thiophosphates with diamond-like structures exhibiting large second
 harmonic generation responses and moderate ion conductivities.
;
_journal_issue 12
_journal_name_full 'Dalton transactions (Cambridge, England : 2003)'
_journal_page_first 4129
_journal_page_last 4132
_journal_paper_doi 10.1039/d1dt00366f
_journal_volume 50
_journal_year 2021
_chemical_formula_sum 'Cu3 P S4'
_chemical_formula_weight 349.83
_space_group_crystal_system orthorhombic
_space_group_IT_number 31
_space_group_name_Hall 'P 2ac -2'
_space_group_name_H-M_alt 'P m n 21'
_atom_sites_solution_hydrogens none
_audit_creation_method SHELXL-2016/6
_audit_update_record
;
2021-01-23 deposited with the CCDC.	2021-03-05 downloaded from the CCDC.
;
_cell_angle_alpha 90
_cell_angle_beta 90
_cell_angle_gamma 90
_cell_formula_units_Z 2
_cell_length_a 7.2789(16)
_cell_length_b 6.3341(14)
_cell_length_c 6.0828(14)
_cell_measurement_reflns_used 1333
_cell_measurement_temperature 293(2)
_cell_measurement_theta_max 27.40
_cell_measurement_theta_min 4.27
_cell_volume 280.45(11)
_computing_cell_refinement 'Bruker SMART'
_computing_data_collection 'Bruker SMART'
_computing_data_reduction 'Bruker SAINT'
_computing_molecular_graphics 'Bruker SHELXTL'
_computing_publication_material 'Bruker SHELXTL'
_computing_structure_refinement 'Bruker SHELXTL'
_computing_structure_solution 'Bruker SHELXTL'
_diffrn_ambient_temperature 293(2)
_diffrn_measured_fraction_theta_full 1.000
_diffrn_measured_fraction_theta_max 1.000
_diffrn_measurement_device_type 'CCD area detector'
_diffrn_measurement_method 'phi and omega scans'
_diffrn_radiation_type MoK\a
_diffrn_radiation_wavelength 0.71073
_diffrn_reflns_av_R_equivalents 0.0193
_diffrn_reflns_av_unetI/netI 0.0313
_diffrn_reflns_Laue_measured_fraction_full 1.000
_diffrn_reflns_Laue_measured_fraction_max 1.000
_diffrn_reflns_limit_h_max 7
_diffrn_reflns_limit_h_min -8
_diffrn_reflns_limit_k_max 7
_diffrn_reflns_limit_k_min -5
_diffrn_reflns_limit_l_max 7
_diffrn_reflns_limit_l_min -6
_diffrn_reflns_number 1542
_diffrn_reflns_point_group_measured_fraction_full 1.000
_diffrn_reflns_point_group_measured_fraction_max 1.000
_diffrn_reflns_theta_full 24.966
_diffrn_reflns_theta_max 24.966
_diffrn_reflns_theta_min 3.216
_diffrn_source 'sealed tube'
_exptl_absorpt_coefficient_mu 12.892
_exptl_absorpt_correction_type multi-scan
_exptl_absorpt_process_details SADABS
_exptl_crystal_colour yellow
_exptl_crystal_density_diffrn 4.143
_exptl_crystal_description block
_exptl_crystal_F_000 332
_exptl_crystal_size_max 0.179
_exptl_crystal_size_mid 0.147
_exptl_crystal_size_min 0.112
_exptl_transmission_factor_max 0.7455
_exptl_transmission_factor_min 0.5103
_refine_diff_density_max 0.342
_refine_diff_density_min -0.289
_refine_diff_density_rms 0.092
_refine_ls_abs_structure_details
;
 Refined as an inversion twin.
;
_refine_ls_abs_structure_Flack 0.036(19)
_refine_ls_extinction_coef 0.0335(16)
_refine_ls_extinction_expression Fc^*^=kFc[1+0.001xFc^2^\l^3^/sin(2\q)]^-1/4^
_refine_ls_extinction_method 'SHELXL-2016/6 (Sheldrick 2016)'
_refine_ls_goodness_of_fit_ref 0.954
_refine_ls_hydrogen_treatment none
_refine_ls_matrix_type full
_refine_ls_number_parameters 45
_refine_ls_number_reflns 527
_refine_ls_number_restraints 1
_refine_ls_restrained_S_all 0.953
_refine_ls_R_factor_all 0.0147
_refine_ls_R_factor_gt 0.0144
_refine_ls_shift/su_max 0.000
_refine_ls_shift/su_mean 0.000
_refine_ls_structure_factor_coef Fsqd
_refine_ls_weighting_details 'w=1/[\s^2^(Fo^2^)] where P=(Fo^2^+2Fc^2^)/3'
_refine_ls_weighting_scheme calc
_refine_ls_wR_factor_gt 0.0347
_refine_ls_wR_factor_ref 0.0349
_reflns_Friedel_coverage 0.815
_reflns_Friedel_fraction_full 1.000
_reflns_Friedel_fraction_max 1.000
_reflns_number_gt 520
_reflns_number_total 527
_reflns_threshold_expression 'I > 2\s(I)'
_cod_data_source_file d1dt00366f2.cif
_cod_data_source_block 1_CCDC2
_cod_depositor_comments 'Adding full bibliography for 7706792--7706794.cif.'
_cod_database_code 7706794
_shelx_shelxl_version_number 2016/6
_shelx_space_group_comment
;
The symmetry employed for this shelxl refinement is uniquely defined
by the following loop, which should always be used as a source of
symmetry information in preference to the above space-group names.
They are only intended as comments.
;
_shelx_estimated_absorpt_t_min 0.5103
_shelx_estimated_absorpt_t_max 0.7455

loop_
_space_group_symop_operation_xyz
'x, y, z'
'-x+1/2, -y, z+1/2'
'-x, y, z'
'x+1/2, -y, z+1/2'

loop_
_atom_site_label
_atom_site_type_symbol
_atom_site_fract_x
_atom_site_fract_y
_atom_site_fract_z
_atom_site_U_iso_or_equiv
_atom_site_adp_type
_atom_site_occupancy
_atom_site_site_symmetry_order
_atom_site_calc_flag
_atom_site_refinement_flags_posn
_atom_site_refinement_flags_adp
_atom_site_refinement_flags_occupancy
_atom_site_disorder_assembly
_atom_site_disorder_group
Cu1 Cu 0.500000 0.35265(11) 0.58397(16) 0.0181(3) Uani 1 2 d S T P . .
Cu2 Cu 0.24561(5) -0.17858(7) 0.57297(12) 0.0163(2) Uani 1 1 d . . . . .
S1 S 0.23320(13) 0.16833(16) 0.6968(3) 0.0087(3) Uani 1 1 d . . . . .
S2 S 0.000000 0.3177(3) 0.2447(3) 0.0086(4) Uani 1 2 d S T P . .
S3 S 0.000000 0.6281(3) 0.7040(3) 0.0087(4) Uani 1 2 d S T P . .
P1 P 0.000000 0.3231(2) 0.5853(4) 0.0057(3) Uani 1 2 d S T P . .

loop_
_atom_site_aniso_label
_atom_site_aniso_U_11
_atom_site_aniso_U_22
_atom_site_aniso_U_33
_atom_site_aniso_U_23
_atom_site_aniso_U_13
_atom_site_aniso_U_12
Cu1 0.0201(4) 0.0174(4) 0.0167(5) -0.0028(5) 0.000 0.000
Cu2 0.0172(3) 0.0163(3) 0.0156(4) 0.0011(3) -0.0002(2) 0.00127(19)
S1 0.0075(5) 0.0084(6) 0.0101(8) -0.0001(4) -0.0011(5) 0.0015(4)
S2 0.0102(8) 0.0106(8) 0.0051(9) 0.0002(6) 0.000 0.000
S3 0.0108(7) 0.0058(8) 0.0096(9) -0.0007(7) 0.000 0.000
P1 0.0062(6) 0.0054(7) 0.0055(8) -0.0009(7) 0.000 0.000

loop_
_atom_type_symbol
_atom_type_description
_atom_type_scat_dispersion_real
_atom_type_scat_dispersion_imag
_atom_type_scat_source
Cu Cu 0.3201 1.2651 'International Tables Vol C Tables 4.2.6.8 and 6.1.1.4'
P P 0.1023 0.0942 'International Tables Vol C Tables 4.2.6.8 and 6.1.1.4'
S S 0.1246 0.1234 'International Tables Vol C Tables 4.2.6.8 and 6.1.1.4'

loop_
_geom_angle_atom_site_label_1
_geom_angle_atom_site_label_2
_geom_angle_atom_site_label_3
_geom_angle
_geom_angle_site_symmetry_1
_geom_angle_site_symmetry_3
_geom_angle_publ_flag
S2 Cu1 S3 112.07(7) 2_565 2_564 ?
S2 Cu1 S1 108.88(5) 2_565 3_655 ?
S3 Cu1 S1 108.39(5) 2_564 3_655 ?
S2 Cu1 S1 108.88(5) 2_565 . ?
S3 Cu1 S1 108.39(5) 2_564 . ?
S1 Cu1 S1 110.22(7) 3_655 . ?
S1 Cu2 S2 114.17(6) 2_554 2 ?
S1 Cu2 S3 114.29(6) 2_554 1_545 ?
S2 Cu2 S3 105.26(5) 2 1_545 ?
S1 Cu2 S1 107.40(5) 2_554 . ?
S2 Cu2 S1 104.24(6) 2 . ?
S3 Cu2 S1 111.06(6) 1_545 . ?
P1 S1 Cu2 111.57(10) . 2 ?
P1 S1 Cu2 111.88(9) . . ?
Cu2 S1 Cu2 110.32(6) 2 . ?
P1 S1 Cu1 110.10(8) . . ?
Cu2 S1 Cu1 102.71(6) 2 . ?
Cu2 S1 Cu1 109.90(5) . . ?
P1 S2 Cu2 117.40(6) . 4_454 ?
P1 S2 Cu2 117.40(6) . 2_554 ?
Cu2 S2 Cu2 107.14(7) 4_454 2_554 ?
P1 S2 Cu1 114.15(9) . 2_564 ?
Cu2 S2 Cu1 98.87(6) 4_454 2_564 ?
Cu2 S2 Cu1 98.87(6) 2_554 2_564 ?
P1 S3 Cu2 112.08(8) . 1_565 ?
P1 S3 Cu2 112.08(8) . 3_565 ?
Cu2 S3 Cu2 101.48(7) 1_565 3_565 ?
P1 S3 Cu1 113.51(11) . 2_565 ?
Cu2 S3 Cu1 108.47(6) 1_565 2_565 ?
Cu2 S3 Cu1 108.47(6) 3_565 2_565 ?
S3 P1 S2 111.43(13) . . ?
S3 P1 S1 109.16(10) . 3 ?
S2 P1 S1 108.61(10) . 3 ?
S3 P1 S1 109.16(10) . . ?
S2 P1 S1 108.61(10) . . ?
S1 P1 S1 109.86(11) 3 . ?

loop_
_geom_bond_atom_site_label_1
_geom_bond_atom_site_label_2
_geom_bond_distance
_geom_bond_site_symmetry_2
_geom_bond_publ_flag
Cu1 S2 2.3059(19) 2_565 ?
Cu1 S3 2.314(2) 2_564 ?
Cu1 S1 2.3675(12) 3_655 ?
Cu1 S1 2.3675(12) . ?
Cu2 S1 2.294(2) 2_554 ?
Cu2 S2 2.3014(11) 2 ?
Cu2 S3 2.3089(11) 1_545 ?
Cu2 S1 2.3246(14) . ?
S1 P1 2.0740(18) . ?
S2 P1 2.072(4) . ?
S3 P1 2.063(3) . ?
